data_7219545
loop_
_publ_author_name
'Song, Ying'
'Lin, Chen-Sheng'
'Zhang, Ming-Jian'
'Wei, Qi'
'Feng, Mei-Ling'
'Huang, Xiao-Ying'

_publ_section_title
;
 Assembly of noncentrosymmetric coordination polymers by the integration
 of acentric Ba(ii)/Sr(ii) and Li(i) coordination polyhedra
;
_journal_issue 18
_journal_name_full CrystEngComm
_journal_page_first 3418
_journal_paper_doi 10.1039/C5CE00305A
_journal_volume 17
_journal_year 2015
_chemical_formula_moiety 'C16 H18 Ba Li2 N6 O10'
_chemical_formula_sum 'C16 H18 Ba Li2 N6 O10'
_chemical_formula_weight 605.58
_chemical_melting_point ?
_chemical_name_common none
_chemical_name_systematic
; 
 ? 
;
_space_group_IT_number 114
_symmetry_cell_setting tetragonal
_symmetry_space_group_name_Hall 'P -4 2n'
_symmetry_space_group_name_H-M 'P -4 21 c'
_atom_sites_solution_hydrogens geom
_atom_sites_solution_primary direct
_atom_sites_solution_secondary difmap
_audit_creation_method SHELXL-97
_audit_update_record
;
2014-11-29 deposited with the CCDC.
2015-02-12 downloaded from the CCDC.
;
_cell_angle_alpha 90.00
_cell_angle_beta 90.00
_cell_angle_gamma 90.00
_cell_formula_units_Z 4
_cell_length_a 15.0933(2)
_cell_length_b 15.0933(2)
_cell_length_c 10.0587(2)
_cell_measurement_reflns_used 2393
_cell_measurement_temperature 293(2)
_cell_measurement_theta_max 28.4150
_cell_measurement_theta_min 2.7670
_cell_volume 2291.45(6)
_computing_cell_refinement 'CrysAlisPro, Agilent Technologies'
_computing_data_collection 'CrysAlisPro, Agilent Technologies'
_computing_data_reduction 'CrysAlisPro, Agilent Technologies'
_computing_molecular_graphics 'DIAMOND. Version 3.0. Crystal Impact'
_computing_publication_material 'Windows Word 2010'
_computing_structure_refinement 'SHELXL-97 (Sheldrick, 1997)'
_computing_structure_solution 'SHELXS-97 (Sheldrick, 1990)'
_diffrn_ambient_temperature 293(2)
_diffrn_detector_area_resol_mean 16.2083
_diffrn_measured_fraction_theta_full 0.986
_diffrn_measured_fraction_theta_max 0.986
_diffrn_measurement_device_type 'Xcalibur, Eos'
_diffrn_measurement_method '\w scans'
_diffrn_radiation_monochromator graphite
_diffrn_radiation_source 'Enhance (Mo) X-ray Source'
_diffrn_radiation_type MoK\a
_diffrn_radiation_wavelength 0.71073
_diffrn_reflns_av_R_equivalents 0.0238
_diffrn_reflns_av_sigmaI/netI 0.0349
_diffrn_reflns_limit_h_max 8
_diffrn_reflns_limit_h_min -19
_diffrn_reflns_limit_k_max 15
_diffrn_reflns_limit_k_min -18
_diffrn_reflns_limit_l_max 12
_diffrn_reflns_limit_l_min -13
_diffrn_reflns_number 6592
_diffrn_reflns_theta_full 27.88
_diffrn_reflns_theta_max 27.88
_diffrn_reflns_theta_min 2.43
_exptl_absorpt_coefficient_mu 1.797
_exptl_absorpt_correction_T_max 0.569
_exptl_absorpt_correction_T_min 0.449
_exptl_absorpt_correction_type analytical
_exptl_absorpt_process_details
;
CrysAlisPro, Agilent Technologies,
Version 1.171.36.28 (release 01-02-2013 CrysAlis171 .NET)
(compiled Feb  1 2013,16:14:44)
Analytical numeric absorption correction using a multifaceted crystal
model based on expressions derived by R.C. Clark & J.S. Reid.
(Clark, R. C. & Reid, J. S. (1995). Acta Cryst. A51, 887-897)
;
_exptl_crystal_colour colorless
_exptl_crystal_density_diffrn 1.755
_exptl_crystal_density_method 'not measured'
_exptl_crystal_description rod
_exptl_crystal_F_000 1192
_exptl_crystal_size_max 0.16
_exptl_crystal_size_mid 0.06
_exptl_crystal_size_min 0.06
_refine_diff_density_max 0.281
_refine_diff_density_min -0.819
_refine_diff_density_rms 0.066
_refine_ls_abs_structure_details 'Flack H D (1983), Acta Cryst. A39, 876-881'
_refine_ls_abs_structure_Flack 0.30(3)
_refine_ls_extinction_method none
_refine_ls_goodness_of_fit_ref 1.008
_refine_ls_hydrogen_treatment mixed
_refine_ls_matrix_type full
_refine_ls_number_parameters 165
_refine_ls_number_reflns 2589
_refine_ls_number_restraints 1
_refine_ls_restrained_S_all 1.008
_refine_ls_R_factor_all 0.0400
_refine_ls_R_factor_gt 0.0252
_refine_ls_shift/su_max 0.001
_refine_ls_shift/su_mean 0.000
_refine_ls_structure_factor_coef Fsqd
_refine_ls_weighting_details 'calc w=1/[\s^2^(Fo^2^)+(0.0158P)^2^+1.2500P] where P=(Fo^2^+2Fc^2^)/3'
_refine_ls_weighting_scheme calc
_refine_ls_wR_factor_gt 0.0470
_refine_ls_wR_factor_ref 0.0542
_reflns_number_gt 1975
_reflns_number_total 2589
_reflns_threshold_expression >2sigma(I)
_cod_data_source_file c5ce00305a2.cif
_cod_data_source_block 1
_cod_depositor_comments
;
The following automatic conversions were performed:

'_chemical_melting_point' value 'not measured' was changed to '?' -
the value is undefined or not given.

'_symmetry_cell_setting' value 'Tetragonal' changed to 'tetragonal'
according to
/usr/data/users/saulius/crontab/automatic-downloads/rss-feeds/RSC/lib/dictionaries/cif_core.dic
dictionary named 'cif_core.dic' version 2.4.2 from 2011-04-26.

Automatic conversion script
Id: cif_fix_values 3008 2015-01-20 13:52:24Z robertas 

 Adding full bibliography for 7219545--7219547.cif.
;
_cod_database_code 7219545

loop_
_symmetry_equiv_pos_as_xyz
'x, y, z'
'y, -x, -z'
'-x, -y, z'
'-y, x, -z'
'x+1/2, -y+1/2, -z+1/2'
'-x+1/2, y+1/2, -z+1/2'
'-y+1/2, -x+1/2, z+1/2'
'y+1/2, x+1/2, z+1/2'

loop_
_atom_site_label
_atom_site_type_symbol
_atom_site_fract_x
_atom_site_fract_y
_atom_site_fract_z
_atom_site_U_iso_or_equiv
_atom_site_adp_type
_atom_site_occupancy
_atom_site_symmetry_multiplicity
_atom_site_calc_flag
_atom_site_refinement_flags
Ba1 Ba 0.5000 0.0000 0.608908(19) 0.01880(7) Uani 1 2 d S
Li1 Li 0.4440(7) 0.1906(6) 0.3617(6) 0.066(3) Uani 1 1 d .
O1 O 0.39032(17) 0.12306(18) 0.4920(2) 0.0361(7) Uani 1 1 d .
O2 O 0.33320(17) 0.07630(17) 0.6813(2) 0.0298(6) Uani 1 1 d .
O3 O 0.08849(19) 0.43546(17) 0.6203(2) 0.0410(8) Uani 1 1 d .
O4 O 0.07092(18) 0.34479(18) 0.7940(2) 0.0325(7) Uani 1 1 d .
O5 O 0.4964(2) 0.3078(2) 0.3873(3) 0.0564(8) Uani 1 1 d .
N1 N 0.2099(2) 0.3192(2) 0.5067(3) 0.0327(8) Uani 1 1 d D
H1 H 0.196(3) 0.357(2) 0.448(3) 0.039 Uiso 1 1 d D
N2 N 0.2727(2) 0.2595(2) 0.4790(3) 0.0328(8) Uani 1 1 d .
N3 N 0.5931(3) 0.3862(3) 0.2616(4) 0.0499(10) Uani 1 1 d .
C1 C 0.3348(2) 0.1289(3) 0.5847(3) 0.0264(9) Uani 1 1 d .
C2 C 0.2693(2) 0.2021(2) 0.5793(3) 0.0249(8) Uani 1 1 d .
C3 C 0.2045(2) 0.2251(2) 0.6712(3) 0.0249(8) Uani 1 1 d .
H3 H 0.1896 0.1951 0.7488 0.030 Uiso 1 1 calc R
C4 C 0.1673(2) 0.3016(2) 0.6231(3) 0.0254(8) Uani 1 1 d .
C5 C 0.1034(2) 0.3648(2) 0.6826(4) 0.0277(8) Uani 1 1 d .
C6 C 0.5581(3) 0.3598(3) 0.3737(5) 0.0531(13) Uani 1 1 d .
H6A H 0.5825 0.3829 0.4511 0.064 Uiso 1 1 calc R
C7 C 0.5597(4) 0.3506(5) 0.1383(4) 0.088(2) Uani 1 1 d .
H7A H 0.5347 0.2930 0.1539 0.132 Uiso 1 1 calc R
H7B H 0.6073 0.3457 0.0754 0.132 Uiso 1 1 calc R
H7C H 0.5149 0.3892 0.1035 0.132 Uiso 1 1 calc R
C8 C 0.6689(4) 0.4461(4) 0.2561(6) 0.085(2) Uani 1 1 d .
H8A H 0.6842 0.4645 0.3445 0.127 Uiso 1 1 calc R
H8B H 0.6539 0.4971 0.2037 0.127 Uiso 1 1 calc R
H8C H 0.7183 0.4161 0.2164 0.127 Uiso 1 1 calc R

loop_
_atom_site_aniso_label
_atom_site_aniso_U_11
_atom_site_aniso_U_22
_atom_site_aniso_U_33
_atom_site_aniso_U_23
_atom_site_aniso_U_13
_atom_site_aniso_U_12
Ba1 0.01545(15) 0.01550(15) 0.02545(11) 0.000 0.000 -0.00014(18)
Li1 0.110(8) 0.062(6) 0.028(3) 0.011(4) -0.003(4) -0.039(6)
O1 0.0334(16) 0.0467(18) 0.0283(12) 0.0112(13) 0.0117(12) 0.0211(14)
O2 0.0322(16) 0.0311(16) 0.0261(12) 0.0093(13) 0.0047(13) 0.0124(13)
O3 0.058(2) 0.0323(16) 0.0328(13) 0.0051(12) -0.0050(14) 0.0241(15)
O4 0.0355(17) 0.0365(17) 0.0256(13) -0.0026(12) 0.0009(12) 0.0127(14)
O5 0.068(2) 0.0450(18) 0.0564(16) -0.0047(14) 0.003(2) -0.023(2)
N1 0.038(2) 0.0310(19) 0.0286(16) 0.0110(15) 0.0047(15) 0.0126(17)
N2 0.036(2) 0.035(2) 0.027(2) 0.0062(15) 0.0043(16) 0.0164(17)
N3 0.048(3) 0.047(3) 0.054(2) 0.004(2) -0.007(2) -0.014(2)
C1 0.025(2) 0.030(2) 0.0250(17) -0.0029(16) -0.0010(16) 0.0079(17)
C2 0.0248(19) 0.030(2) 0.0195(16) 0.0019(16) 0.0014(15) 0.0083(18)
C3 0.027(2) 0.025(2) 0.0227(15) 0.0011(15) 0.0020(15) 0.0036(17)
C4 0.031(2) 0.0222(19) 0.0232(16) -0.0004(15) -0.0004(16) 0.0055(17)
C5 0.029(2) 0.028(2) 0.0261(17) -0.0068(16) -0.0068(16) 0.0069(17)
C6 0.067(4) 0.045(3) 0.047(3) -0.003(2) -0.011(3) -0.008(3)
C7 0.101(5) 0.111(5) 0.051(3) -0.009(3) -0.002(3) -0.033(4)
C8 0.078(5) 0.081(5) 0.095(4) 0.021(3) -0.014(4) -0.037(4)

loop_
_atom_type_symbol
_atom_type_description
_atom_type_scat_dispersion_real
_atom_type_scat_dispersion_imag
_atom_type_scat_source
C C 0.0033 0.0016 'International Tables Vol C Tables 4.2.6.8 and 6.1.1.4'
H H 0.0000 0.0000 'International Tables Vol C Tables 4.2.6.8 and 6.1.1.4'
Li Li -0.0003 0.0001 'International Tables Vol C Tables 4.2.6.8 and 6.1.1.4'
N N 0.0061 0.0033 'International Tables Vol C Tables 4.2.6.8 and 6.1.1.4'
O O 0.0106 0.0060 'International Tables Vol C Tables 4.2.6.8 and 6.1.1.4'
Ba Ba -0.3244 2.2819 'International Tables Vol C Tables 4.2.6.8 and 6.1.1.4'

loop_
_geom_angle_atom_site_label_1
_geom_angle_atom_site_label_2
_geom_angle_atom_site_label_3
_geom_angle
_geom_angle_site_symmetry_1
_geom_angle_site_symmetry_3
O1 Ba1 O1 129.41(11) 3_655 .
O1 Ba1 O4 119.46(8) 3_655 5_556
O1 Ba1 O4 79.12(8) . 5_556
O1 Ba1 O4 79.12(8) 3_655 6_546
O1 Ba1 O4 119.45(8) . 6_546
O4 Ba1 O4 138.47(10) 5_556 6_546
O1 Ba1 O3 62.71(8) 3_655 2_556
O1 Ba1 O3 76.35(8) . 2_556
O4 Ba1 O3 145.29(8) 5_556 2_556
O4 Ba1 O3 75.77(8) 6_546 2_556
O1 Ba1 O3 76.35(8) 3_655 4_656
O1 Ba1 O3 62.71(8) . 4_656
O4 Ba1 O3 75.77(8) 5_556 4_656
O4 Ba1 O3 145.29(8) 6_546 4_656
O3 Ba1 O3 71.29(11) 2_556 4_656
O1 Ba1 O2 155.40(7) 3_655 .
O1 Ba1 O2 46.23(7) . .
O4 Ba1 O2 84.80(9) 5_556 .
O4 Ba1 O2 84.84(8) 6_546 .
O3 Ba1 O2 95.41(8) 2_556 .
O3 Ba1 O2 108.63(7) 4_656 .
O1 Ba1 O2 46.23(7) 3_655 3_655
O1 Ba1 O2 155.40(7) . 3_655
O4 Ba1 O2 84.84(8) 5_556 3_655
O4 Ba1 O2 84.80(9) 6_546 3_655
O3 Ba1 O2 108.63(7) 2_556 3_655
O3 Ba1 O2 95.41(8) 4_656 3_655
O2 Ba1 O2 150.52(10) . 3_655
O1 Ba1 C1 148.66(8) 3_655 .
O1 Ba1 C1 23.13(8) . .
O4 Ba1 C1 79.11(9) 5_556 .
O4 Ba1 C1 104.08(9) 6_546 .
O3 Ba1 C1 87.51(9) 2_556 .
O3 Ba1 C1 85.35(9) 4_656 .
O2 Ba1 C1 23.29(8) . .
O2 Ba1 C1 163.25(8) 3_655 .
O1 Ba1 C1 23.13(8) 3_655 3_655
O1 Ba1 C1 148.66(8) . 3_655
O4 Ba1 C1 104.08(9) 5_556 3_655
O4 Ba1 C1 79.11(9) 6_546 3_655
O3 Ba1 C1 85.35(9) 2_556 3_655
O3 Ba1 C1 87.51(9) 4_656 3_655
O2 Ba1 C1 163.25(8) . 3_655
O2 Ba1 C1 23.29(8) 3_655 3_655
C1 Ba1 C1 171.21(13) . 3_655
O1 Ba1 O3 108.63(7) 3_655 5_556
O1 Ba1 O3 114.27(8) . 5_556
O4 Ba1 O3 43.45(7) 5_556 5_556
O4 Ba1 O3 96.88(7) 6_546 5_556
O3 Ba1 O3 169.30(10) 2_556 5_556
O3 Ba1 O3 114.01(8) 4_656 5_556
O2 Ba1 O3 91.61(7) . 5_556
O2 Ba1 O3 62.41(7) 3_655 5_556
C1 Ba1 O3 101.98(8) . 5_556
C1 Ba1 O3 85.61(8) 3_655 5_556
O1 Ba1 O3 114.27(8) 3_655 6_546
O1 Ba1 O3 108.63(7) . 6_546
O4 Ba1 O3 96.88(7) 5_556 6_546
O4 Ba1 O3 43.45(7) 6_546 6_546
O3 Ba1 O3 114.01(8) 2_556 6_546
O3 Ba1 O3 169.30(10) 4_656 6_546
O2 Ba1 O3 62.41(7) . 6_546
O2 Ba1 O3 91.61(7) 3_655 6_546
C1 Ba1 O3 85.61(8) . 6_546
C1 Ba1 O3 101.98(8) 3_655 6_546
O3 Ba1 O3 62.50(9) 5_556 6_546
O1 Li1 O2 120.6(5) . 7_554
O1 Li1 O5 125.7(4) . .
O2 Li1 O5 111.5(4) 7_554 .
O1 Li1 O3 85.6(4) . 4_656
O2 Li1 O3 94.2(4) 7_554 4_656
O5 Li1 O3 105.4(4) . 4_656
O1 Li1 Ba1 40.1(2) . .
O2 Li1 Ba1 120.8(4) 7_554 .
O5 Li1 Ba1 119.8(3) . .
O3 Li1 Ba1 46.41(15) 4_656 .
O1 Li1 Ba1 98.6(3) . 7_554
O2 Li1 Ba1 43.0(2) 7_554 7_554
O5 Li1 Ba1 131.3(4) . 7_554
O3 Li1 Ba1 54.11(18) 4_656 7_554
Ba1 Li1 Ba1 79.96(18) . 7_554
C1 O1 Li1 141.3(4) . .
C1 O1 Ba1 97.5(2) . .
Li1 O1 Ba1 114.3(4) . .
C1 O2 Li1 148.9(4) . 7
C1 O2 Ba1 92.3(2) . .
Li1 O2 Ba1 110.4(3) 7 .
C5 O3 Li1 119.5(3) . 2_566
C5 O3 Ba1 141.3(2) . 2_566
Li1 O3 Ba1 95.96(19) 2_566 2_566
C5 O3 Ba1 84.7(2) . 5_456
Li1 O3 Ba1 88.45(19) 2_566 5_456
Ba1 O3 Ba1 113.10(8) 2_566 5_456
C5 O4 Ba1 105.2(2) . 5_456
C6 O5 Li1 150.7(5) . .
N2 N1 C4 112.5(3) . .
N2 N1 H1 119(3) . .
C4 N1 H1 127(3) . .
C2 N2 N1 104.7(3) . .
C6 N3 C7 119.1(4) . .
C6 N3 C8 122.6(5) . .
C7 N3 C8 118.2(4) . .
O2 C1 O1 123.0(3) . .
O2 C1 C2 119.1(3) . .
O1 C1 C2 118.0(3) . .
O2 C1 Ba1 64.43(19) . .
O1 C1 Ba1 59.36(18) . .
C2 C1 Ba1 169.6(3) . .
N2 C2 C3 111.6(3) . .
N2 C2 C1 119.2(3) . .
C3 C2 C1 129.1(3) . .
C4 C3 C2 105.3(3) . .
C4 C3 H3 127.3 . .
C2 C3 H3 127.3 . .
N1 C4 C3 105.9(3) . .
N1 C4 C5 121.9(3) . .
C3 C4 C5 131.7(3) . .
O3 C5 O4 125.3(4) . .
O3 C5 C4 117.4(3) . .
O4 C5 C4 117.2(3) . .
O3 C5 Ba1 73.1(2) . 5_456
O4 C5 Ba1 53.28(19) . 5_456
C4 C5 Ba1 163.2(2) . 5_456
O5 C6 N3 126.8(5) . .
O5 C6 H6A 116.6 . .
N3 C6 H6A 116.6 . .
N3 C7 H7A 109.5 . .
N3 C7 H7B 109.5 . .
H7A C7 H7B 109.5 . .
N3 C7 H7C 109.5 . .
H7A C7 H7C 109.5 . .
H7B C7 H7C 109.5 . .
N3 C8 H8A 109.5 . .
N3 C8 H8B 109.5 . .
H8A C8 H8B 109.5 . .
N3 C8 H8C 109.5 . .
H8A C8 H8C 109.5 . .
H8B C8 H8C 109.5 . .

loop_
_geom_bond_atom_site_label_1
_geom_bond_atom_site_label_2
_geom_bond_distance
_geom_bond_site_symmetry_2
Ba1 O1 2.752(2) 3_655
Ba1 O1 2.752(3) .
Ba1 O4 2.755(3) 5_556
Ba1 O4 2.755(3) 6_546
Ba1 O3 2.837(2) 2_556
Ba1 O3 2.837(2) 4_656
Ba1 O2 2.863(2) .
Ba1 O2 2.863(2) 3_655
Ba1 C1 3.171(4) .
Ba1 C1 3.171(4) 3_655
Ba1 O3 3.186(3) 5_556
Ba1 O3 3.186(3) 6_546
Li1 O1 1.848(8) .
Li1 O2 1.875(7) 7_554
Li1 O5 1.954(9) .
Li1 O3 2.391(11) 4_656
Li1 Ba1 3.932(9) 7_554
O1 C1 1.257(4) .
O2 C1 1.255(4) .
O2 Li1 1.875(7) 7
O3 C5 1.257(4) .
O3 Li1 2.391(11) 2_566
O3 Ba1 2.837(2) 2_566
O3 Ba1 3.186(3) 5_456
O4 C5 1.260(4) .
O4 Ba1 2.755(3) 5_456
O5 C6 1.225(5) .
N1 N2 1.336(4) .
N1 C4 1.362(4) .
N1 H1 0.850(10) .
N2 C2 1.331(5) .
N3 C6 1.307(6) .
N3 C7 1.443(6) .
N3 C8 1.459(6) .
C1 C2 1.484(5) .
C2 C3 1.389(5) .
C3 C4 1.372(5) .
C3 H3 0.9300 .
C4 C5 1.483(5) .
C5 Ba1 3.316(4) 5_456
C6 H6A 0.9300 .
C7 H7A 0.9600 .
C7 H7B 0.9600 .
C7 H7C 0.9600 .
C8 H8A 0.9600 .
C8 H8B 0.9600 .
C8 H8C 0.9600 .

loop_
_geom_hbond_atom_site_label_D
_geom_hbond_atom_site_label_H
_geom_hbond_atom_site_label_A
_geom_hbond_distance_DH
_geom_hbond_distance_HA
_geom_hbond_distance_DA
_geom_hbond_angle_DHA
_geom_hbond_site_symmetry_A
N1 H1 O4 0.850(10) 1.989(13) 2.831(4) 171(4) 7_554
